data_7202238
loop_
_publ_author_name
'Yella, Ramesh'
'Ghosh, Harisadhan'
'Patel, Bhisma K.'

_publ_section_title
;
 It is &#x201C;2-imino-4-thiazolidinones&#x201D; and not thiohydantoins
 as the reaction product of 1,3-disubstituted thioureas and
 chloroacetylchloride
;
_journal_issue 12
_journal_name_full 'Green Chemistry'
_journal_page_first 1307
_journal_paper_doi 10.1039/b807775d
_journal_volume 10
_journal_year 2008
_chemical_formula_moiety 'C15 H10 Cl2 N2 O S'
_chemical_formula_sum 'C15 H10 Cl2 N2 O S'
_chemical_formula_weight 337.21
_chemical_name_systematic
;
?
;
_space_group_IT_number 61
_symmetry_cell_setting orthorhombic
_symmetry_space_group_name_Hall '-P 2ac 2ab'
_symmetry_space_group_name_H-M 'P b c a'
_atom_sites_solution_hydrogens geom
_atom_sites_solution_primary direct
_atom_sites_solution_secondary difmap
_audit_creation_method SHELXL-97
_cell_angle_alpha 90.00
_cell_angle_beta 90.00
_cell_angle_gamma 90.00
_cell_formula_units_Z 8
_cell_length_a 12.900(4)
_cell_length_b 10.035(4)
_cell_length_c 24.251(8)
_cell_measurement_reflns_used 3584
_cell_measurement_temperature 296(2)
_cell_measurement_theta_max 0.00
_cell_measurement_theta_min 0.00
_cell_volume 3139.3(19)
_computing_cell_refinement 'Bruker SMART'
_computing_data_collection 'Bruker SMART'
_computing_data_reduction 'Bruker SAINT'
_computing_molecular_graphics 'Bruker SHELXTL'
_computing_publication_material 'Bruker SHELXTL'
_computing_structure_refinement 'SHELXL-97 (Sheldrick, 1997)'
_computing_structure_solution 'SHELXS-97 (Sheldrick, 1990)'
_diffrn_ambient_temperature 296(2)
_diffrn_measured_fraction_theta_full 0.98
_diffrn_measured_fraction_theta_max 0.935
_diffrn_measurement_device_type 'CCD area detector'
_diffrn_measurement_method 'phi and omega scans'
_diffrn_radiation_monochromator graphite
_diffrn_radiation_source 'fine-focus sealed tube'
_diffrn_radiation_type MoK\a
_diffrn_radiation_wavelength 0.71073
_diffrn_reflns_av_R_equivalents 0.0463
_diffrn_reflns_av_sigmaI/netI 0.0524
_diffrn_reflns_limit_h_max 8
_diffrn_reflns_limit_h_min -15
_diffrn_reflns_limit_k_max 13
_diffrn_reflns_limit_k_min -13
_diffrn_reflns_limit_l_max 31
_diffrn_reflns_limit_l_min -26
_diffrn_reflns_number 16750
_diffrn_reflns_theta_full 27.91
_diffrn_reflns_theta_max 27.91
_diffrn_reflns_theta_min 1.68
_exptl_absorpt_coefficient_mu 0.545
_exptl_absorpt_correction_type none
_exptl_crystal_colour brown
_exptl_crystal_density_diffrn 1.427
_exptl_crystal_density_meas 1.425
_exptl_crystal_density_method 'not measured'
_exptl_crystal_description block
_exptl_crystal_F_000 1376
_exptl_crystal_size_max 0.45
_exptl_crystal_size_mid 0.43
_exptl_crystal_size_min 0.40
_refine_diff_density_max 0.391
_refine_diff_density_min -0.480
_refine_diff_density_rms 0.061
_refine_ls_extinction_method none
_refine_ls_goodness_of_fit_ref 0.970
_refine_ls_hydrogen_treatment constr
_refine_ls_matrix_type full
_refine_ls_number_parameters 190
_refine_ls_number_reflns 3513
_refine_ls_number_restraints 0
_refine_ls_restrained_S_all 0.970
_refine_ls_R_factor_all 0.1194
_refine_ls_R_factor_gt 0.0576
_refine_ls_shift/su_max 0.000
_refine_ls_shift/su_mean 0.000
_refine_ls_structure_factor_coef Fsqd
_refine_ls_weighting_details 'calc w=1/[\s^2^(Fo^2^)+(0.1050P)^2^+0.0000P] where P=(Fo^2^+2Fc^2^)/3'
_refine_ls_weighting_scheme calc
_refine_ls_wR_factor_gt 0.1633
_refine_ls_wR_factor_ref 0.1953
_reflns_number_gt 1684
_reflns_number_total 3513
_reflns_threshold_expression >2sigma(I)
_cod_data_source_file b807775d.txt
_cod_data_source_block ry1-168a
_cod_depositor_comments
;
The following automatic conversions were performed:
'_symmetry_cell_setting' value 'Orthorhombic' changed to 'orthorhombic'
according to '/home/saulius/struct/CIF-dictionaries/cif_core.dic'
dictionary named 'cif_core.dic' version 2.4.1 from 2010-06-29.

Automatic conversion script
Id: cif_fix_enum 1527 2010-12-29 10:47:43Z saulius 
;
_cod_original_cell_volume 3139.2(18)
_cod_original_sg_symbol_H-M Pbca
_cod_database_code 7202238

loop_
_symmetry_equiv_pos_as_xyz
'x, y, z'
'-x+1/2, -y, z+1/2'
'-x, y+1/2, -z+1/2'
'x+1/2, -y+1/2, -z'
'-x, -y, -z'
'x-1/2, y, -z-1/2'
'x, -y-1/2, z-1/2'
'-x-1/2, y-1/2, z'

loop_
_atom_site_label
_atom_site_type_symbol
_atom_site_fract_x
_atom_site_fract_y
_atom_site_fract_z
_atom_site_U_iso_or_equiv
_atom_site_adp_type
_atom_site_occupancy
_atom_site_symmetry_multiplicity
_atom_site_calc_flag
_atom_site_refinement_flags
_atom_site_disorder_assembly
_atom_site_disorder_group
S1 S 0.42690(7) 1.04798(9) 0.56995(4) 0.0655(3) Uani 1 1 d . . .
Cl1 Cl 0.41298(7) 1.05185(10) 0.73448(5) 0.0855(4) Uani 1 1 d . . .
Cl2 Cl 0.58150(7) 0.64170(11) 0.54036(5) 0.0932(4) Uani 1 1 d . . .
N2 N 0.39712(19) 0.7899(3) 0.58347(12) 0.0585(7) Uani 1 1 d . . .
N1 N 0.5176(2) 0.8814(3) 0.64658(12) 0.0665(8) Uani 1 1 d . . .
O1 O 0.2851(2) 0.7340(3) 0.51303(12) 0.0961(10) Uani 1 1 d . . .
C1 C 0.4078(2) 0.6532(4) 0.60432(15) 0.0633(9) Uani 1 1 d . . .
C10 C 0.5753(2) 0.9953(3) 0.66498(14) 0.0561(9) Uani 1 1 d . . .
C9 C 0.4560(2) 0.8978(3) 0.60564(15) 0.0580(8) Uani 1 1 d . . .
C12 C 0.5932(3) 1.1889(3) 0.72587(15) 0.0671(10) Uani 1 1 d . . .
H12 H 0.5659 1.2429 0.7534 0.081 Uiso 1 1 calc R . .
C11 C 0.5369(2) 1.0813(3) 0.70628(15) 0.0600(9) Uani 1 1 d . . .
C8 C 0.3344(3) 0.9645(3) 0.52407(16) 0.0681(10) Uani 1 1 d . . .
H8A H 0.2656 1.0013 0.5293 0.082 Uiso 1 1 calc R . .
H8B H 0.3544 0.9777 0.4859 0.082 Uiso 1 1 calc R . .
C7 C 0.3343(3) 0.8180(3) 0.53766(15) 0.0639(9) Uani 1 1 d . . .
C6 C 0.4900(3) 0.5764(4) 0.58501(15) 0.0685(10) Uani 1 1 d . . .
C2 C 0.3274(3) 0.6047(3) 0.64055(15) 0.0704(10) Uani 1 1 d . . .
H2 H 0.2714 0.6564 0.6518 0.085 Uiso 1 1 calc R . .
C4 C 0.4240(4) 0.3937(5) 0.6390(2) 0.0910(14) Uani 1 1 d . . .
H4 H 0.4285 0.3058 0.6510 0.109 Uiso 1 1 calc R . .
C15 C 0.6735(3) 1.0221(4) 0.64394(16) 0.0753(11) Uani 1 1 d . . .
H15 H 0.7016 0.9663 0.6172 0.090 Uiso 1 1 calc R . .
C13 C 0.6906(3) 1.2155(4) 0.70413(17) 0.0796(11) Uani 1 1 d . . .
H13 H 0.7287 1.2877 0.7171 0.095 Uiso 1 1 calc R . .
C3 C 0.3417(4) 0.4708(5) 0.65738(17) 0.0921(13) Uani 1 1 d . . .
H3 H 0.2942 0.4332 0.6817 0.111 Uiso 1 1 calc R . .
C5 C 0.4991(4) 0.4408(4) 0.60405(19) 0.0865(13) Uani 1 1 d . . .
H5 H 0.5541 0.3871 0.5930 0.104 Uiso 1 1 calc R . .
C14 C 0.7312(3) 1.1337(5) 0.66275(16) 0.0806(12) Uani 1 1 d . . .
H14 H 0.7959 1.1523 0.6476 0.097 Uiso 1 1 calc R . .

loop_
_atom_site_aniso_label
_atom_site_aniso_U_11
_atom_site_aniso_U_22
_atom_site_aniso_U_33
_atom_site_aniso_U_23
_atom_site_aniso_U_13
_atom_site_aniso_U_12
S1 0.0749(6) 0.0476(5) 0.0739(7) 0.0038(4) -0.0120(5) 0.0001(4)
Cl1 0.0714(7) 0.0855(8) 0.0994(9) 0.0020(6) 0.0140(5) -0.0027(5)
Cl2 0.0797(7) 0.0968(9) 0.1031(9) -0.0117(7) 0.0151(5) 0.0079(5)
N2 0.0682(16) 0.0386(15) 0.0685(19) 0.0032(13) -0.0168(14) 0.0018(12)
N1 0.0717(19) 0.0546(18) 0.073(2) -0.0027(15) -0.0202(16) 0.0041(14)
O1 0.111(2) 0.0671(17) 0.111(2) 0.0140(16) -0.0579(18) -0.0165(14)
C1 0.062(2) 0.063(2) 0.065(2) -0.0068(19) -0.0199(17) 0.0007(16)
C10 0.058(2) 0.0447(18) 0.066(2) 0.0042(17) -0.0153(16) 0.0002(15)
C9 0.0559(19) 0.0479(19) 0.070(2) -0.0075(17) -0.0035(18) 0.0037(15)
C12 0.078(2) 0.057(2) 0.066(2) -0.0063(19) -0.0113(18) 0.0007(18)
C11 0.0539(19) 0.056(2) 0.070(2) 0.0033(18) -0.0078(18) 0.0021(15)
C8 0.070(2) 0.059(2) 0.075(2) 0.0059(18) -0.0168(19) 0.0088(17)
C7 0.0601(19) 0.054(2) 0.077(2) 0.0028(19) -0.0153(18) 0.0008(17)
C6 0.066(2) 0.069(3) 0.071(3) -0.0085(19) -0.0144(18) 0.0018(18)
C2 0.094(3) 0.054(2) 0.064(2) 0.0141(18) -0.010(2) -0.0214(19)
C4 0.109(4) 0.063(3) 0.100(3) 0.009(3) -0.031(3) 0.005(3)
C15 0.070(2) 0.083(3) 0.073(2) -0.007(2) -0.006(2) 0.011(2)
C13 0.081(3) 0.077(3) 0.081(3) 0.002(2) -0.015(2) -0.019(2)
C3 0.104(3) 0.088(3) 0.084(3) 0.010(2) -0.011(2) -0.020(3)
C5 0.098(3) 0.064(3) 0.098(3) -0.009(2) -0.032(3) 0.009(2)
C14 0.062(2) 0.099(3) 0.081(3) 0.006(3) -0.005(2) -0.015(2)

loop_
_atom_type_symbol
_atom_type_description
_atom_type_scat_dispersion_real
_atom_type_scat_dispersion_imag
_atom_type_scat_source
C C 0.0033 0.0016 'International Tables Vol C Tables 4.2.6.8 and 6.1.1.4'
H H 0.0000 0.0000 'International Tables Vol C Tables 4.2.6.8 and 6.1.1.4'
N N 0.0061 0.0033 'International Tables Vol C Tables 4.2.6.8 and 6.1.1.4'
O O 0.0106 0.0060 'International Tables Vol C Tables 4.2.6.8 and 6.1.1.4'
S S 0.1246 0.1234 'International Tables Vol C Tables 4.2.6.8 and 6.1.1.4'
Cl Cl 0.1484 0.1585 'International Tables Vol C Tables 4.2.6.8 and 6.1.1.4'

loop_
_geom_angle_atom_site_label_1
_geom_angle_atom_site_label_2
_geom_angle_atom_site_label_3
_geom_angle
_geom_angle_site_symmetry_1
_geom_angle_site_symmetry_3
_geom_angle_publ_flag
C9 S1 C8 92.60(15) . . ?
C7 N2 C9 116.9(3) . . ?
C7 N2 C1 121.0(3) . . ?
C9 N2 C1 121.9(3) . . ?
C9 N1 C10 117.4(3) . . ?
C6 C1 C2 124.4(3) . . ?
C6 C1 N2 118.2(3) . . ?
C2 C1 N2 117.2(3) . . ?
C15 C10 C11 117.5(3) . . ?
C15 C10 N1 120.8(3) . . ?
C11 C10 N1 121.7(3) . . ?
N1 C9 N2 121.6(3) . . ?
N1 C9 S1 128.0(3) . . ?
N2 C9 S1 110.3(2) . . ?
C11 C12 C13 119.6(3) . . ?
C12 C11 C10 122.4(3) . . ?
C12 C11 Cl1 118.2(3) . . ?
C10 C11 Cl1 119.4(3) . . ?
C7 C8 S1 108.3(2) . . ?
O1 C7 N2 123.5(3) . . ?
O1 C7 C8 124.9(3) . . ?
N2 C7 C8 111.6(3) . . ?
C1 C6 C5 118.5(4) . . ?
C1 C6 Cl2 121.4(3) . . ?
C5 C6 Cl2 120.1(3) . . ?
C3 C2 C1 113.7(4) . . ?
C5 C4 C3 123.1(4) . . ?
C10 C15 C14 120.8(4) . . ?
C12 C13 C14 119.9(4) . . ?
C4 C3 C2 122.5(4) . . ?
C4 C5 C6 117.8(4) . . ?
C13 C14 C15 119.8(4) . . ?

loop_
_geom_bond_atom_site_label_1
_geom_bond_atom_site_label_2
_geom_bond_distance
_geom_bond_site_symmetry_2
_geom_bond_publ_flag
S1 C9 1.778(3) . ?
S1 C8 1.834(3) . ?
Cl1 C11 1.764(3) . ?
Cl2 C6 1.730(4) . ?
N2 C7 1.404(4) . ?
N2 C9 1.427(4) . ?
N2 C1 1.468(4) . ?
N1 C9 1.283(4) . ?
N1 C10 1.435(4) . ?
O1 C7 1.212(4) . ?
C1 C6 1.392(5) . ?
C1 C2 1.444(5) . ?
C10 C15 1.391(5) . ?
C10 C11 1.412(5) . ?
C12 C11 1.385(5) . ?
C12 C13 1.389(5) . ?
C8 C7 1.506(4) . ?
C6 C5 1.442(5) . ?
C2 C3 1.416(5) . ?
C4 C5 1.372(6) . ?
C4 C3 1.387(6) . ?
C15 C14 1.420(6) . ?
C13 C14 1.399(5) . ?

loop_
_cod_related_entry_id
_cod_related_entry_database
_cod_related_entry_code
1 ChemSpider 17279184
